data_2018374
loop_
_publ_author_name
'Arlin, Jean-Baptiste'
'Kennedy, Alan R.'
'Shankland, Kenneth'

_publ_section_title
;
 Magnesium, calcium and strontium salts of phenylacetic acid
;
_journal_coeditor_code GZ3204
_journal_issue 2
_journal_name_full 'Acta Crystallographica Section C'
_journal_page_first m29
_journal_page_last m33
_journal_paper_doi 10.1107/S0108270111055284
_journal_volume 68
_journal_year 2012
_chemical_formula_iupac '[Ca (C8 H7 O2)2 (H2 O)2] , H2 O'
_chemical_formula_moiety 'C16 H18 Ca O6, H2 O'
_chemical_formula_sum 'C16 H20 Ca O7'
_chemical_formula_weight 364.40
_chemical_name_systematic
;
<i>catena</i>-poly[[[diaqua(phenylacetato-\k^2^<i>O</i>,<i>O</i>')calcium(II)]-
\m~3~-phenylacetato-1':1:1''\k^4^<i>O</i>:<i>O</i>,<i>O</i>':<i>O</i>']
monohydrate]
;
_space_group_IT_number 15
_symmetry_cell_setting monoclinic
_symmetry_space_group_name_Hall '-C 2yc'
_symmetry_space_group_name_H-M 'C 1 2/c 1'
_atom_sites_solution_hydrogens geom
_atom_sites_solution_primary direct
_atom_sites_solution_secondary difmap
_audit_creation_method SHELXL97
_cell_angle_alpha 90.00
_cell_angle_beta 92.520(2)
_cell_angle_gamma 90.00
_cell_formula_units_Z 8
_cell_length_a 29.2249(10)
_cell_length_b 6.6941(3)
_cell_length_c 17.8109(5)
_cell_measurement_reflns_used 4276
_cell_measurement_temperature 150(2)
_cell_measurement_theta_max 27.48
_cell_measurement_theta_min 1.00
_cell_volume 3481.1(2)
_computing_cell_refinement
;
DENZO (Otwinowski & Minor, 1997) and COLLECT (Nonius, 1998)
;
_computing_data_collection
;
DENZO (Otwinowski & Minor, 1997) and COLLECT (Nonius, 1998)
;
_computing_data_reduction 'DENZO (Otwinowski & Minor, 1997)'
_computing_molecular_graphics
;
ORTEP-3 (Farrugia, 1997) and X-SEED (Barbour, 2001)
;
_computing_publication_material 'SHELXL97 (Sheldrick, 2008)'
_computing_structure_refinement 'SHELXL97 (Sheldrick, 2008)'
_computing_structure_solution 'SIR92 (Altomare <i>et al.</i>, 1994)'
_diffrn_ambient_temperature 150(2)
_diffrn_measured_fraction_theta_full 0.999
_diffrn_measured_fraction_theta_max 0.999
_diffrn_measurement_device_type 'Enraf--Nonius KappaCCD area-detector'
_diffrn_measurement_method '\w and \f'
_diffrn_radiation_monochromator graphite
_diffrn_radiation_source 'fine-focus sealed tube'
_diffrn_radiation_type MoK\a
_diffrn_radiation_wavelength 0.71073
_diffrn_reflns_av_R_equivalents 0.0610
_diffrn_reflns_av_sigmaI/netI 0.0659
_diffrn_reflns_limit_h_max 37
_diffrn_reflns_limit_h_min -37
_diffrn_reflns_limit_k_max 8
_diffrn_reflns_limit_k_min -8
_diffrn_reflns_limit_l_max 22
_diffrn_reflns_limit_l_min -22
_diffrn_reflns_number 7271
_diffrn_reflns_theta_full 26.00
_diffrn_reflns_theta_max 27.00
_diffrn_reflns_theta_min 3.12
_diffrn_standards_decay_% 0
_exptl_absorpt_coefficient_mu 0.394
_exptl_absorpt_correction_type none
_exptl_crystal_colour colourless
_exptl_crystal_density_diffrn 1.391
_exptl_crystal_density_method 'not measured'
_exptl_crystal_description rod
_exptl_crystal_F_000 1536
_exptl_crystal_size_max 0.36
_exptl_crystal_size_mid 0.08
_exptl_crystal_size_min 0.07
_refine_diff_density_max 0.388
_refine_diff_density_min -0.312
_refine_ls_extinction_method none
_refine_ls_goodness_of_fit_ref 1.025
_refine_ls_hydrogen_treatment mixed
_refine_ls_matrix_type full
_refine_ls_number_parameters 235
_refine_ls_number_reflns 3814
_refine_ls_number_restraints 9
_refine_ls_restrained_S_all 1.025
_refine_ls_R_factor_all 0.0897
_refine_ls_R_factor_gt 0.0422
_refine_ls_shift/su_max 0.001
_refine_ls_shift/su_mean 0.000
_refine_ls_structure_factor_coef Fsqd
_refine_ls_weighting_details 'calc w = 1/[\s^2^(Fo^2^)+(0.0414P)^2^+1.8220P] where P=(Fo^2^+2Fc^2^)/3'
_refine_ls_weighting_scheme calc
_refine_ls_wR_factor_gt 0.0858
_refine_ls_wR_factor_ref 0.1027
_reflns_number_gt 2429
_reflns_number_total 3814
_reflns_threshold_expression I>2\s(I)
_cod_data_source_file gz3204.cif
_cod_data_source_block CaPAA
_cod_original_sg_symbol_H-M 'C 2/c'
_cod_database_code 2018374
_cod_database_fobs_code 2018374

loop_
_symmetry_equiv_pos_as_xyz
'x, y, z'
'-x, y, -z+1/2'
'x+1/2, y+1/2, z'
'-x+1/2, y+1/2, -z+1/2'
'-x, -y, -z'
'x, -y, z-1/2'
'-x+1/2, -y+1/2, -z'
'x+1/2, -y+1/2, z-1/2'

loop_
_atom_site_type_symbol
_atom_site_label
_atom_site_fract_x
_atom_site_fract_y
_atom_site_fract_z
_atom_site_U_iso_or_equiv
_atom_site_adp_type
_atom_site_calc_flag
_atom_site_refinement_flags
_atom_site_occupancy
_atom_site_symmetry_multiplicity
Ca Ca1 0.246964(14) 0.04803(7) 0.69169(2) 0.02085(14) Uani d . 1 1
O O1 0.27663(5) -0.1143(2) 0.81164(8) 0.0252(4) Uani d . 1 1
O O2 0.27710(5) 0.2128(2) 0.81443(8) 0.0268(4) Uani d . 1 1
O O1W 0.17465(5) 0.0444(3) 0.74864(8) 0.0274(4) Uani d D 1 1
H H1W 0.1702(8) 0.144(2) 0.7786(11) 0.041 Uiso d D 1 1
H H2W 0.1698(9) -0.058(2) 0.7775(11) 0.041 Uiso d D 1 1
O O3 0.31944(5) -0.1207(3) 0.65373(10) 0.0375(4) Uani d . 1 1
O O2W 0.23614(6) 0.0638(3) 0.55625(9) 0.0389(4) Uani d D 1 1
H H3W 0.2177(7) 0.017(4) 0.5205(12) 0.058 Uiso d D 1 1
H H4W 0.2616(5) 0.007(4) 0.5461(15) 0.058 Uiso d D 1 1
O O4 0.32184(5) 0.2059(2) 0.65610(9) 0.0311(4) Uani d . 1 1
O O3W 0.32264(8) 0.5501(3) 0.55370(10) 0.0526(5) Uani d D 1 1
H H5W 0.3223(11) 0.652(3) 0.5846(13) 0.079 Uiso d D 1 1
H H6W 0.3270(11) 0.452(3) 0.5854(13) 0.079 Uiso d D 1 1
C C1 0.28835(6) 0.0469(4) 0.84278(11) 0.0185(4) Uani d . 1 1
C C2 0.31925(7) 0.0405(4) 0.91398(12) 0.0257(5) Uani d . 1 1
H H2A 0.3149 0.1633 0.9438 0.031 Uiso calc R 1 1
H H2B 0.3110 -0.0756 0.9450 0.031 Uiso calc R 1 1
C C3 0.36885(7) 0.0239(4) 0.89374(11) 0.0233(5) Uani d . 1 1
C C4 0.39824(8) 0.1862(4) 0.90139(13) 0.0346(6) Uani d . 1 1
H H4 0.3871 0.3103 0.9189 0.041 Uiso calc R 1 1
C C5 0.44388(8) 0.1682(4) 0.88358(15) 0.0421(7) Uani d . 1 1
H H5 0.4638 0.2798 0.8893 0.051 Uiso calc R 1 1
C C6 0.46032(9) -0.0102(4) 0.85766(14) 0.0391(7) Uani d . 1 1
H H6 0.4915 -0.0217 0.8454 0.047 Uiso calc R 1 1
C C7 0.43140(8) -0.1728(4) 0.84956(12) 0.0329(6) Uani d . 1 1
H H7 0.4427 -0.2962 0.8317 0.040 Uiso calc R 1 1
C C8 0.38605(7) -0.1561(4) 0.86741(12) 0.0278(5) Uani d . 1 1
H H8 0.3663 -0.2685 0.8617 0.033 Uiso calc R 1 1
C C9 0.34169(8) 0.0410(4) 0.65413(12) 0.0247(5) Uani d . 1 1
C C10 0.39353(8) 0.0287(4) 0.65570(15) 0.0360(6) Uani d . 1 1
H H10A 0.4047 -0.0053 0.7074 0.043 Uiso calc R 1 1
H H10B 0.4025 -0.0816 0.6223 0.043 Uiso calc R 1 1
C C11 0.41691(7) 0.2164(4) 0.63188(12) 0.0255(5) Uani d . 1 1
C C12 0.42567(7) 0.2474(4) 0.55726(13) 0.0307(6) Uani d . 1 1
H H12 0.4180 0.1460 0.5216 0.037 Uiso calc R 1 1
C C13 0.44526(8) 0.4220(4) 0.53343(13) 0.0345(6) Uani d . 1 1
H H13 0.4505 0.4408 0.4816 0.041 Uiso calc R 1 1
C C14 0.45720(8) 0.5688(4) 0.58418(13) 0.0325(6) Uani d . 1 1
H H14 0.4703 0.6900 0.5675 0.039 Uiso calc R 1 1
C C15 0.45026(8) 0.5408(4) 0.65951(13) 0.0352(6) Uani d . 1 1
H H15 0.4592 0.6408 0.6950 0.042 Uiso calc R 1 1
C C16 0.42997(8) 0.3644(4) 0.68319(13) 0.0349(6) Uani d . 1 1
H H16 0.4250 0.3452 0.7351 0.042 Uiso calc R 1 1

loop_
_atom_site_aniso_label
_atom_site_aniso_U_11
_atom_site_aniso_U_22
_atom_site_aniso_U_33
_atom_site_aniso_U_12
_atom_site_aniso_U_13
_atom_site_aniso_U_23
Ca1 0.0211(2) 0.0130(2) 0.0283(2) 0.0003(2) 0.00002(17) -0.0001(2)
O1 0.0292(9) 0.0133(9) 0.0325(9) -0.0012(7) -0.0051(6) -0.0009(7)
O2 0.0301(9) 0.0145(9) 0.0353(9) 0.0013(7) -0.0026(7) 0.0026(7)
O1W 0.0268(8) 0.0150(8) 0.0407(10) -0.0001(8) 0.0059(7) 0.0020(8)
O3 0.0311(9) 0.0161(9) 0.0665(12) -0.0017(8) 0.0160(8) 0.0025(9)
O2W 0.0425(10) 0.0404(12) 0.0336(10) -0.0035(10) 0.0006(8) -0.0038(9)
O4 0.0243(8) 0.0164(9) 0.0529(10) 0.0029(7) 0.0065(7) -0.0040(8)
O3W 0.0840(15) 0.0313(11) 0.0405(11) 0.0045(12) -0.0205(10) 0.0014(9)
C1 0.0156(10) 0.0146(11) 0.0259(11) 0.0022(11) 0.0059(8) 0.0010(11)
C2 0.0280(12) 0.0248(13) 0.0243(11) 0.0009(11) 0.0018(9) -0.0008(11)
C3 0.0254(12) 0.0229(14) 0.0209(11) 0.0001(11) -0.0073(9) 0.0023(10)
C4 0.0360(14) 0.0243(15) 0.0426(15) 0.0001(12) -0.0074(11) 0.0003(12)
C5 0.0313(14) 0.0332(18) 0.0608(17) -0.0108(14) -0.0077(12) 0.0050(15)
C6 0.0246(13) 0.052(2) 0.0399(14) 0.0010(13) -0.0036(11) 0.0058(13)
C7 0.0298(13) 0.0391(17) 0.0295(13) 0.0088(13) -0.0025(10) -0.0036(12)
C8 0.0292(12) 0.0258(15) 0.0278(12) -0.0006(12) -0.0049(9) -0.0011(11)
C9 0.0265(12) 0.0218(13) 0.0262(12) 0.0028(13) 0.0064(9) 0.0038(11)
C10 0.0263(13) 0.0294(15) 0.0526(16) 0.0059(12) 0.0053(11) 0.0107(13)
C11 0.0155(11) 0.0249(14) 0.0362(13) 0.0045(10) 0.0036(9) 0.0061(11)
C12 0.0276(13) 0.0302(15) 0.0340(14) -0.0025(11) -0.0008(10) -0.0005(11)
C13 0.0346(13) 0.0387(18) 0.0304(13) -0.0009(13) 0.0048(10) 0.0044(12)
C14 0.0268(12) 0.0282(15) 0.0427(15) -0.0035(12) 0.0038(10) 0.0020(13)
C15 0.0372(14) 0.0318(15) 0.0366(14) 0.0003(14) 0.0012(11) -0.0086(13)
C16 0.0348(14) 0.0417(17) 0.0286(13) 0.0073(13) 0.0067(10) 0.0003(13)

loop_
_atom_type_symbol
_atom_type_description
_atom_type_scat_dispersion_real
_atom_type_scat_dispersion_imag
_atom_type_scat_source
Ca Ca 0.2262 0.3064 'International Tables Vol C Tables 4.2.6.8 and 6.1.1.4'
O O 0.0106 0.0060 'International Tables Vol C Tables 4.2.6.8 and 6.1.1.4'
C C 0.0033 0.0016 'International Tables Vol C Tables 4.2.6.8 and 6.1.1.4'
H H 0.0000 0.0000 'International Tables Vol C Tables 4.2.6.8 and 6.1.1.4'

loop_
_geom_angle_atom_site_label_1
_geom_angle_atom_site_label_2
_geom_angle_atom_site_label_3
_geom_angle_site_symmetry_1
_geom_angle_site_symmetry_3
_geom_angle
O2 Ca1 O1 4_546 4_556 145.58(5)
O2 Ca1 O1W 4_546 . 75.01(6)
O1 Ca1 O1W 4_556 . 75.95(6)
O2 Ca1 O2W 4_546 . 88.26(6)
O1 Ca1 O2W 4_556 . 84.73(6)
O1W Ca1 O2W . . 110.18(6)
O2 Ca1 O1 4_546 . 73.66(5)
O1 Ca1 O1 4_556 . 121.57(4)
O1W Ca1 O1 . . 85.02(5)
O2W Ca1 O1 . . 152.82(6)
O2 Ca1 O3 4_546 . 79.22(5)
O1 Ca1 O3 4_556 . 132.07(6)
O1W Ca1 O3 . . 151.78(6)
O2W Ca1 O3 . . 80.02(6)
O1 Ca1 O3 . . 76.82(5)
O2 Ca1 O4 4_546 . 130.20(6)
O1 Ca1 O4 4_556 . 81.32(5)
O1W Ca1 O4 . . 154.35(6)
O2W Ca1 O4 . . 79.00(6)
O1 Ca1 O4 . . 97.08(5)
O3 Ca1 O4 . . 51.29(5)
O2 Ca1 O2 4_546 . 122.64(4)
O1 Ca1 O2 4_556 . 72.51(5)
O1W Ca1 O2 . . 85.38(5)
O2W Ca1 O2 . . 148.63(6)
O1 Ca1 O2 . . 51.00(5)
O3 Ca1 O2 . . 99.21(5)
O4 Ca1 O2 . . 76.50(5)
O2 Ca1 C9 4_546 . 105.21(7)
O1 Ca1 C9 4_556 . 107.01(7)
O1W Ca1 C9 . . 168.18(6)
O2W Ca1 C9 . . 81.60(6)
O1 Ca1 C9 . . 83.76(6)
O3 Ca1 C9 . . 25.99(6)
O4 Ca1 C9 . . 25.69(6)
O2 Ca1 C9 . . 84.70(6)
O2 Ca1 C1 4_546 . 98.75(6)
O1 Ca1 C1 4_556 . 97.76(6)
O1W Ca1 C1 . . 86.93(5)
O2W Ca1 C1 . . 162.74(6)
O1 Ca1 C1 . . 25.52(5)
O3 Ca1 C1 . . 85.79(6)
O4 Ca1 C1 . . 84.48(5)
O2 Ca1 C1 . . 25.67(5)
C9 Ca1 C1 . . 81.34(6)
O2 Ca1 Ca1 4_546 4_556 147.28(4)
O1 Ca1 Ca1 4_556 4_556 37.52(3)
O1W Ca1 Ca1 . 4_556 78.73(4)
O2W Ca1 Ca1 . 4_556 119.29(5)
O1 Ca1 Ca1 . 4_556 85.03(4)
O3 Ca1 Ca1 . 4_556 120.24(4)
O4 Ca1 Ca1 . 4_556 76.01(4)
O2 Ca1 Ca1 . 4_556 34.99(4)
C9 Ca1 Ca1 . 4_556 96.60(5)
C1 Ca1 Ca1 . 4_556 60.39(5)
O2 Ca1 Ca1 4_546 4_546 38.78(3)
O1 Ca1 Ca1 4_556 4_546 146.34(4)
O1W Ca1 Ca1 . 4_546 77.72(4)
O2W Ca1 Ca1 . 4_546 124.28(5)
O1 Ca1 Ca1 . 4_546 34.88(4)
O3 Ca1 Ca1 . 4_546 75.03(4)
O4 Ca1 Ca1 . 4_546 117.82(4)
O2 Ca1 Ca1 . 4_546 84.85(4)
C9 Ca1 Ca1 . 4_546 95.00(5)
C1 Ca1 Ca1 . 4_546 60.09(5)
Ca1 Ca1 Ca1 4_556 4_546 116.36(2)
O2 Ca1 H4W 4_546 . 85.2(6)
O1 Ca1 H4W 4_556 . 97.7(5)
O1W Ca1 H4W . . 126.7(4)
O2W Ca1 H4W . . 18.8(3)
O1 Ca1 H4W . . 135.9(4)
O3 Ca1 H4W . . 61.2(3)
O4 Ca1 H4W . . 67.8(5)
O2 Ca1 H4W . . 144.1(5)
C9 Ca1 H4W . . 64.8(3)
C1 Ca1 H4W . . 145.6(3)
Ca1 Ca1 H4W 4_556 . 126.6(6)
Ca1 Ca1 H4W 4_546 . 114.9(5)
C1 O1 Ca1 . 4_546 155.21(13)
C1 O1 Ca1 . . 94.65(12)
Ca1 O1 Ca1 4_546 . 107.61(6)
C1 O2 Ca1 . 4_556 158.93(14)
C1 O2 Ca1 . . 92.08(12)
Ca1 O2 Ca1 4_556 . 106.23(5)
Ca1 O1W H1W . . 114.4(16)
Ca1 O1W H2W . . 115.4(16)
H1W O1W H2W . . 102.1(17)
C9 O3 Ca1 . . 93.04(13)
Ca1 O2W H3W . . 139.5(19)
Ca1 O2W H4W . . 96.5(18)
H3W O2W H4W . . 101.5(18)
C9 O4 Ca1 . . 92.62(13)
H5W O3W H6W . . 100.6(18)
O1 C1 O2 . . 121.38(18)
O1 C1 C2 . . 118.9(2)
O2 C1 C2 . . 119.6(2)
O1 C1 Ca1 . . 59.83(10)
O2 C1 Ca1 . . 62.25(10)
C2 C1 Ca1 . . 168.22(14)
C3 C2 C1 . . 110.03(17)
C3 C2 H2A . . 109.7
C1 C2 H2A . . 109.7
C3 C2 H2B . . 109.7
C1 C2 H2B . . 109.7
H2A C2 H2B . . 108.2
C4 C3 C8 . . 118.6(2)
C4 C3 C2 . . 121.0(2)
C8 C3 C2 . . 120.4(2)
C3 C4 C5 . . 120.4(2)
C3 C4 H4 . . 119.8
C5 C4 H4 . . 119.8
C6 C5 C4 . . 120.3(2)
C6 C5 H5 . . 119.8
C4 C5 H5 . . 119.8
C5 C6 C7 . . 119.9(2)
C5 C6 H6 . . 120.1
C7 C6 H6 . . 120.1
C8 C7 C6 . . 120.1(2)
C8 C7 H7 . . 120.0
C6 C7 H7 . . 120.0
C7 C8 C3 . . 120.7(2)
C7 C8 H8 . . 119.6
C3 C8 H8 . . 119.6
O4 C9 O3 . . 121.2(2)
O4 C9 C10 . . 120.9(2)
O3 C9 C10 . . 117.9(2)
O4 C9 Ca1 . . 61.69(11)
O3 C9 Ca1 . . 60.96(11)
C10 C9 Ca1 . . 165.35(15)
C11 C10 C9 . . 114.6(2)
C11 C10 H10A . . 108.6
C9 C10 H10A . . 108.6
C11 C10 H10B . . 108.6
C9 C10 H10B . . 108.6
H10A C10 H10B . . 107.6
C12 C11 C16 . . 118.0(2)
C12 C11 C10 . . 120.3(2)
C16 C11 C10 . . 121.7(2)
C13 C12 C11 . . 121.4(2)
C13 C12 H12 . . 119.3
C11 C12 H12 . . 119.3
C14 C13 C12 . . 120.2(2)
C14 C13 H13 . . 119.9
C12 C13 H13 . . 119.9
C13 C14 C15 . . 120.0(2)
C13 C14 H14 . . 120.0
C15 C14 H14 . . 120.0
C14 C15 C16 . . 119.5(2)
C14 C15 H15 . . 120.3
C16 C15 H15 . . 120.3
C11 C16 C15 . . 120.8(2)
C11 C16 H16 . . 119.6
C15 C16 H16 . . 119.6

loop_
_geom_bond_atom_site_label_1
_geom_bond_atom_site_label_2
_geom_bond_site_symmetry_2
_geom_bond_distance
_geom_bond_publ_flag
Ca1 O2 4_546 2.3527(16) y
Ca1 O1 4_556 2.3632(16) y
Ca1 O1W . 2.3843(15) y
Ca1 O2W . 2.4214(16) y
Ca1 O1 . 2.5167(14) y
Ca1 O3 . 2.5188(16) y
Ca1 O4 . 2.5355(15) y
Ca1 O2 . 2.5695(15) y
Ca1 C9 . 2.877(2) ?
Ca1 C1 . 2.901(2) ?
O1 C1 . 1.254(3) ?
O1 Ca1 4_546 2.3632(16) ?
O2 C1 . 1.258(3) ?
O2 Ca1 4_556 2.3527(16) ?
O1W H1W . 0.867(9) ?
O1W H2W . 0.875(9) ?
O3 C9 . 1.263(3) ?
O2W H3W . 0.872(10) ?
O2W H4W . 0.862(10) ?
O4 C9 . 1.248(3) ?
O3W H5W . 0.875(10) ?
O3W H6W . 0.873(10) ?
C1 C2 . 1.525(3) ?
C2 C3 . 1.513(3) ?
C2 H2A . 0.9900 ?
C2 H2B . 0.9900 ?
C3 C4 . 1.388(3) ?
C3 C8 . 1.395(3) ?
C4 C5 . 1.390(3) ?
C4 H4 . 0.9500 ?
C5 C6 . 1.375(4) ?
C5 H5 . 0.9500 ?
C6 C7 . 1.381(4) ?
C6 H6 . 0.9500 ?
C7 C8 . 1.381(3) ?
C7 H7 . 0.9500 ?
C8 H8 . 0.9500 ?
C9 C10 . 1.516(3) ?
C10 C11 . 1.501(3) ?
C10 H10A . 0.9900 ?
C10 H10B . 0.9900 ?
C11 C12 . 1.380(3) ?
C11 C16 . 1.390(3) ?
C12 C13 . 1.377(3) ?
C12 H12 . 0.9500 ?
C13 C14 . 1.370(3) ?
C13 H13 . 0.9500 ?
C14 C15 . 1.379(3) ?
C14 H14 . 0.9500 ?
C15 C16 . 1.395(4) ?
C15 H15 . 0.9500 ?
C16 H16 . 0.9500 ?

loop_
_geom_hbond_atom_site_label_D
_geom_hbond_atom_site_label_H
_geom_hbond_atom_site_label_A
_geom_hbond_site_symmetry_A
_geom_hbond_distance_DH
_geom_hbond_distance_HA
_geom_hbond_distance_DA
_geom_hbond_angle_DHA
O1W H1W O3 4_556 0.867(9) 1.999(12) 2.838(2) 163(2)
O1W H2W O4 4_546 0.875(9) 1.980(12) 2.830(2) 164(2)
O2W H3W O3W 7_556 0.872(10) 1.791(10) 2.659(2) 174(3)
O2W H4W O3 . 0.862(10) 2.64(2) 3.177(2) 121(2)
O3W H5W O3 1_565 0.875(10) 1.964(10) 2.838(3) 178(3)
O3W H6W O4 . 0.873(10) 2.082(12) 2.939(3) 167(3)

loop_
_geom_torsion_atom_site_label_1
_geom_torsion_atom_site_label_2
_geom_torsion_atom_site_label_3
_geom_torsion_atom_site_label_4
_geom_torsion_site_symmetry_1
_geom_torsion_site_symmetry_4
_geom_torsion
O2 Ca1 O1 C1 4_546 . -169.14(12)
O1 Ca1 O1 C1 4_556 . -23.17(10)
O1W Ca1 O1 C1 . . -93.32(12)
O2W Ca1 O1 C1 . . 140.66(14)
O3 Ca1 O1 C1 . . 108.41(12)
O4 Ca1 O1 C1 . . 60.97(12)
O2 Ca1 O1 C1 . . -5.24(11)
C9 Ca1 O1 C1 . . 82.98(12)
Ca1 Ca1 O1 C1 4_556 . -14.24(11)
Ca1 Ca1 O1 C1 4_546 . -168.94(15)
O2 Ca1 O1 Ca1 4_546 4_546 -0.20(6)
O1 Ca1 O1 Ca1 4_556 4_546 145.77(8)
O1W Ca1 O1 Ca1 . 4_546 75.62(7)
O2W Ca1 O1 Ca1 . 4_546 -50.40(14)
O3 Ca1 O1 Ca1 . 4_546 -82.65(6)
O4 Ca1 O1 Ca1 . 4_546 -130.09(6)
O2 Ca1 O1 Ca1 . 4_546 163.69(9)
C9 Ca1 O1 Ca1 . 4_546 -108.08(7)
C1 Ca1 O1 Ca1 . 4_546 168.94(15)
Ca1 Ca1 O1 Ca1 4_556 4_546 154.70(5)
O2 Ca1 O2 C1 4_546 . 23.64(10)
O1 Ca1 O2 C1 4_556 . 169.26(13)
O1W Ca1 O2 C1 . . 92.54(12)
O2W Ca1 O2 C1 . . -145.32(13)
O1 Ca1 O2 C1 . . 5.22(11)
O3 Ca1 O2 C1 . . -59.40(12)
O4 Ca1 O2 C1 . . -105.74(12)
C9 Ca1 O2 C1 . . -81.04(12)
Ca1 Ca1 O2 C1 4_556 . 169.45(15)
Ca1 Ca1 O2 C1 4_546 . 14.49(11)
O2 Ca1 O2 Ca1 4_546 4_556 -145.81(8)
O1 Ca1 O2 Ca1 4_556 4_556 -0.20(5)
O1W Ca1 O2 Ca1 . 4_556 -76.91(7)
O2W Ca1 O2 Ca1 . 4_556 45.23(13)
O1 Ca1 O2 Ca1 . 4_556 -164.24(9)
O3 Ca1 O2 Ca1 . 4_556 131.15(6)
O4 Ca1 O2 Ca1 . 4_556 84.81(6)
C9 Ca1 O2 Ca1 . 4_556 109.51(7)
C1 Ca1 O2 Ca1 . 4_556 -169.45(15)
Ca1 Ca1 O2 Ca1 4_546 4_556 -154.96(5)
O2 Ca1 O3 C9 4_546 . -178.59(14)
O1 Ca1 O3 C9 4_556 . 17.82(16)
O1W Ca1 O3 C9 . . -154.33(13)
O2W Ca1 O3 C9 . . 91.29(14)
O1 Ca1 O3 C9 . . -103.04(13)
O4 Ca1 O3 C9 . . 7.45(12)
O2 Ca1 O3 C9 . . -56.89(13)
C1 Ca1 O3 C9 . . -78.84(14)
Ca1 Ca1 O3 C9 4_556 . -26.90(14)
Ca1 Ca1 O3 C9 4_546 . -138.99(13)
O2 Ca1 O4 C9 4_546 . -15.31(15)
O1 Ca1 O4 C9 4_556 . -179.77(13)
O1W Ca1 O4 C9 . . 152.50(14)
O2W Ca1 O4 C9 . . -93.50(13)
O1 Ca1 O4 C9 . . 59.25(13)
O3 Ca1 O4 C9 . . -7.53(12)
O2 Ca1 O4 C9 . . 106.25(13)
C1 Ca1 O4 C9 . . 81.49(13)
Ca1 Ca1 O4 C9 4_556 . 142.31(13)
Ca1 Ca1 O4 C9 4_546 . 29.61(14)
Ca1 O1 C1 O2 4_546 . -144.4(2)
Ca1 O1 C1 O2 . . 9.8(2)
Ca1 O1 C1 C2 4_546 . 39.3(4)
Ca1 O1 C1 C2 . . -166.53(16)
Ca1 O1 C1 Ca1 4_546 . -154.1(3)
Ca1 O2 C1 O1 4_556 . 141.2(3)
Ca1 O2 C1 O1 . . -9.56(19)
Ca1 O2 C1 C2 4_556 . -42.5(5)
Ca1 O2 C1 C2 . . 166.74(16)
Ca1 O2 C1 Ca1 4_556 . 150.7(4)
O2 Ca1 C1 O1 4_546 . 10.54(12)
O1 Ca1 C1 O1 4_556 . 160.22(9)
O1W Ca1 C1 O1 . . 84.86(12)
O2W Ca1 C1 O1 . . -102.5(2)
O3 Ca1 C1 O1 . . -67.86(12)
O4 Ca1 C1 O1 . . -119.34(12)
O2 Ca1 C1 O1 . . 170.56(19)
C9 Ca1 C1 O1 . . -93.64(12)
Ca1 Ca1 C1 O1 4_556 . 163.63(13)
Ca1 Ca1 C1 O1 4_546 . 7.27(10)
O2 Ca1 C1 O2 4_546 . -160.02(9)
O1 Ca1 C1 O2 4_556 . -10.34(12)
O1W Ca1 C1 O2 . . -85.71(12)
O2W Ca1 C1 O2 . . 86.9(3)
O1 Ca1 C1 O2 . . -170.56(19)
O3 Ca1 C1 O2 . . 121.58(12)
O4 Ca1 C1 O2 . . 70.10(12)
C9 Ca1 C1 O2 . . 95.79(13)
Ca1 Ca1 C1 O2 4_556 . -6.94(10)
Ca1 Ca1 C1 O2 4_546 . -163.29(13)
O2 Ca1 C1 C2 4_546 . 97.9(8)
O1 Ca1 C1 C2 4_556 . -112.5(8)
O1W Ca1 C1 C2 . . 172.2(8)
O2W Ca1 C1 C2 . . -15.2(10)
O1 Ca1 C1 C2 . . 87.3(8)
O3 Ca1 C1 C2 . . 19.5(8)
O4 Ca1 C1 C2 . . -32.0(8)
O2 Ca1 C1 C2 . . -102.1(9)
C9 Ca1 C1 C2 . . -6.3(8)
Ca1 Ca1 C1 C2 4_556 . -109.0(8)
Ca1 Ca1 C1 C2 4_546 . 94.6(8)
O1 C1 C2 C3 . . 83.8(2)
O2 C1 C2 C3 . . -92.5(2)
Ca1 C1 C2 C3 . . 3.2(9)
C1 C2 C3 C4 . . 106.2(2)
C1 C2 C3 C8 . . -74.3(3)
C8 C3 C4 C5 . . -0.4(3)
C2 C3 C4 C5 . . 179.1(2)
C3 C4 C5 C6 . . 0.5(4)
C4 C5 C6 C7 . . -0.3(4)
C5 C6 C7 C8 . . 0.0(4)
C6 C7 C8 C3 . . 0.0(3)
C4 C3 C8 C7 . . 0.2(3)
C2 C3 C8 C7 . . -179.34(19)
Ca1 O4 C9 O3 . . 13.8(2)
Ca1 O4 C9 C10 . . -163.40(18)
Ca1 O3 C9 O4 . . -13.9(2)
Ca1 O3 C9 C10 . . 163.38(17)
O2 Ca1 C9 O4 4_546 . 167.94(12)
O1 Ca1 C9 O4 4_556 . 0.24(14)
O1W Ca1 C9 O4 . . -102.6(3)
O2W Ca1 C9 O4 . . 82.06(13)
O1 Ca1 C9 O4 . . -120.91(13)
O3 Ca1 C9 O4 . . 166.5(2)
O2 Ca1 C9 O4 . . -69.64(13)
C1 Ca1 C9 O4 . . -95.28(13)
Ca1 Ca1 C9 O4 4_556 . -36.67(12)
Ca1 Ca1 C9 O4 4_546 . -153.98(12)
O2 Ca1 C9 O3 4_546 . 1.44(14)
O1 Ca1 C9 O3 4_556 . -166.26(12)
O1W Ca1 C9 O3 . . 90.9(4)
O2W Ca1 C9 O3 . . -84.44(13)
O1 Ca1 C9 O3 . . 72.59(13)
O4 Ca1 C9 O3 . . -166.5(2)
O2 Ca1 C9 O3 . . 123.86(13)
C1 Ca1 C9 O3 . . 98.22(14)
Ca1 Ca1 C9 O3 4_556 . 156.83(12)
Ca1 Ca1 C9 O3 4_546 . 39.52(13)
O2 Ca1 C9 C10 4_546 . -88.0(7)
O1 Ca1 C9 C10 4_556 . 104.3(7)
O1W Ca1 C9 C10 . . 1.4(10)
O2W Ca1 C9 C10 . . -173.9(7)
O1 Ca1 C9 C10 . . -16.9(7)
O3 Ca1 C9 C10 . . -89.5(7)
O4 Ca1 C9 C10 . . 104.1(8)
O2 Ca1 C9 C10 . . 34.4(7)
C1 Ca1 C9 C10 . . 8.8(7)
Ca1 Ca1 C9 C10 4_556 . 67.4(7)
Ca1 Ca1 C9 C10 4_546 . -49.9(7)
O4 C9 C10 C11 . . -21.1(3)
O3 C9 C10 C11 . . 161.6(2)
Ca1 C9 C10 C11 . . -116.9(7)
C9 C10 C11 C12 . . -89.4(3)
C9 C10 C11 C16 . . 90.0(3)
C16 C11 C12 C13 . . -2.2(3)
C10 C11 C12 C13 . . 177.1(2)
C11 C12 C13 C14 . . 1.0(4)
C12 C13 C14 C15 . . 1.0(4)
C13 C14 C15 C16 . . -1.6(4)
C12 C11 C16 C15 . . 1.6(3)
C10 C11 C16 C15 . . -177.8(2)
C14 C15 C16 C11 . . 0.4(4)
